data_7211416
loop_
_publ_author_name
'Ma, Qi'
'Feng, Xuenan'
'Cao, Wei'
'Wang, Hailong'
'Jiang, Jianzhuang'

_publ_section_title
;
 Mixed (phthalocyanine)(Schiff-base) terbium(iii)--alkali
 metal(i)/zinc(ii) complexes: synthesis, structures, and spectroscopic
 properties
;
_journal_issue 47
_journal_name_full CrystEngComm
_journal_page_first 10383
_journal_paper_doi 10.1039/c3ce41619d
_journal_volume 15
_journal_year 2013
_chemical_formula_sum 'C55 H38 N10 Na O5 Tb'
_chemical_formula_weight 1100.86
_chemical_name_systematic
;
 ?
;
_space_group_IT_number 57
_symmetry_cell_setting orthorhombic
_symmetry_space_group_name_Hall '-P 2c 2b'
_symmetry_space_group_name_H-M 'P b c m'
_atom_sites_solution_hydrogens geom
_atom_sites_solution_primary direct
_atom_sites_solution_secondary difmap
_audit_creation_method SHELXL-97
_cell_angle_alpha 90.00
_cell_angle_beta 90.00
_cell_angle_gamma 90.00
_cell_formula_units_Z 4
_cell_length_a 8.3000(7)
_cell_length_b 28.4450(3)
_cell_length_c 18.8690(6)
_cell_measurement_reflns_used 10884
_cell_measurement_temperature 149.95(10)
_cell_measurement_theta_max 28.5316
_cell_measurement_theta_min 2.8586
_cell_volume 4454.8(4)
_computing_cell_refinement 'Bruker FRAMBO'
_computing_data_collection 'Bruker FRAMBO'
_computing_data_reduction 'Bruker SHELXTL'
_computing_molecular_graphics 'Bruker SHELXTL'
_computing_publication_material 'Bruker SHELXTL'
_computing_structure_refinement 'SHELXL-97 (Sheldrick, 1997)'
_computing_structure_solution 'Bruker SHELXTL'
_diffrn_ambient_temperature 149.95(10)
_diffrn_detector_area_resol_mean 16.2141
_diffrn_measured_fraction_theta_full 0.998
_diffrn_measured_fraction_theta_max 0.998
_diffrn_measurement_device_type 'Xcalibur, Eos, Gemini'
_diffrn_measurement_method '\w scans'
_diffrn_radiation_monochromator graphite
_diffrn_radiation_source 'fine-focus sealed tube'
_diffrn_radiation_type MoK\a
_diffrn_radiation_wavelength 0.71069
_diffrn_reflns_av_R_equivalents 0.0449
_diffrn_reflns_av_sigmaI/netI 0.0257
_diffrn_reflns_limit_h_max 9
_diffrn_reflns_limit_h_min -9
_diffrn_reflns_limit_k_max 33
_diffrn_reflns_limit_k_min -32
_diffrn_reflns_limit_l_max 22
_diffrn_reflns_limit_l_min -22
_diffrn_reflns_number 30918
_diffrn_reflns_theta_full 25.00
_diffrn_reflns_theta_max 25.00
_diffrn_reflns_theta_min 2.86
_diffrn_standards_interval_count 0
_diffrn_standards_interval_time 0
_diffrn_standards_number 0
_exptl_absorpt_coefficient_mu 1.664
_exptl_absorpt_correction_T_max 0.9068
_exptl_absorpt_correction_T_min 0.4351
_exptl_absorpt_correction_type multi-scan
_exptl_absorpt_process_details
; 
 CrysAlisPro, Oxford Diffraction Ltd.,
Version 1.171.34.40 (release 27-08-2010 CrysAlis171 .NET)
(compiled Aug 27 2010,11:50:40)
Empirical absorption correction using spherical harmonics,
 implemented in SCALE3 ABSPACK scaling algorithm.  
;
_exptl_crystal_colour purple
_exptl_crystal_density_diffrn 1.641
_exptl_crystal_density_method 'not measured'
_exptl_crystal_description block
_exptl_crystal_F_000 2216
_exptl_crystal_size_max 0.6
_exptl_crystal_size_mid 0.1
_exptl_crystal_size_min 0.06
_refine_diff_density_max 0.986
_refine_diff_density_min -0.620
_refine_diff_density_rms 0.084
_refine_ls_extinction_method none
_refine_ls_goodness_of_fit_ref 1.092
_refine_ls_hydrogen_treatment constr
_refine_ls_matrix_type full
_refine_ls_number_parameters 335
_refine_ls_number_reflns 4038
_refine_ls_number_restraints 14
_refine_ls_restrained_S_all 1.106
_refine_ls_R_factor_all 0.0372
_refine_ls_R_factor_gt 0.0273
_refine_ls_shift/su_max 0.184
_refine_ls_shift/su_mean 0.004
_refine_ls_structure_factor_coef Fsqd
_refine_ls_weighting_details 'calc w=1/[\s^2^(Fo^2^)+(0.0239P)^2^+8.4154P] where P=(Fo^2^+2Fc^2^)/3'
_refine_ls_weighting_scheme calc
_refine_ls_wR_factor_gt 0.0615
_refine_ls_wR_factor_ref 0.0651
_reflns_number_gt 3473
_reflns_number_total 4038
_reflns_threshold_expression >2sigma(I)
_cod_data_source_file c3ce41619d.txt
_cod_data_source_block TbNa1
_cod_depositor_comments
;
The following automatic conversions were performed:

'_symmetry_cell_setting' value 'Orthorhombic' changed to
'orthorhombic' according to
/home/saulius/struct/CIF-dictionaries/cif_core.dic dictionary named
'cif_core.dic' version 2.4.2 from 2011-04-26.

Automatic conversion script
Id: cif_fix_values 1891 2012-01-12 08:04:46Z andrius 
;
_cod_original_sg_symbol_H-M Pbcm
_cod_database_code 7211416

loop_
_symmetry_equiv_pos_as_xyz
'x, y, z'
'-x, -y, z+1/2'
'x, -y+1/2, -z'
'-x, y+1/2, -z+1/2'
'-x, -y, -z'
'x, y, -z-1/2'
'-x, y-1/2, z'
'x, -y-1/2, z-1/2'

loop_
_atom_site_label
_atom_site_type_symbol
_atom_site_fract_x
_atom_site_fract_y
_atom_site_fract_z
_atom_site_U_iso_or_equiv
_atom_site_adp_type
_atom_site_occupancy
_atom_site_symmetry_multiplicity
_atom_site_calc_flag
_atom_site_refinement_flags
C1 C -0.5562(4) -0.03608(12) -0.2128(2) 0.0288(8) Uani 1 1 d .
H1 H -0.6203 -0.0576 -0.1886 0.035 Uiso 1 1 calc R
C2 C -0.4629(4) -0.00481(11) -0.17493(19) 0.0243(7) Uani 1 1 d .
H2 H -0.4643 -0.0045 -0.1256 0.029 Uiso 1 1 calc R
C3 C -0.3666(4) 0.02628(11) -0.21275(17) 0.0199(7) Uani 1 1 d .
C4 C -0.2521(4) 0.06235(11) -0.19108(17) 0.0189(7) Uani 1 1 d .
C5 C -0.1297(3) 0.10897(11) -0.10339(17) 0.0176(7) Uani 1 1 d .
C6 C -0.1202(4) 0.12484(11) -0.02987(17) 0.0198(7) Uani 1 1 d .
C7 C -0.1951(4) 0.10955(12) 0.03171(17) 0.0236(7) Uani 1 1 d .
H7 H -0.2637 0.0837 0.0315 0.028 Uiso 1 1 calc R
C8 C -0.1639(4) 0.13417(13) 0.09348(18) 0.0289(8) Uani 1 1 d .
H8 H -0.2130 0.1247 0.1354 0.035 Uiso 1 1 calc R
C9 C -0.0603(4) 0.17298(13) 0.09423(18) 0.0295(8) Uani 1 1 d .
H9 H -0.0411 0.1887 0.1366 0.035 Uiso 1 1 calc R
C10 C 0.0138(4) 0.18816(12) 0.03256(17) 0.0244(7) Uani 1 1 d .
H10 H 0.0824 0.2140 0.0328 0.029 Uiso 1 1 calc R
C11 C -0.0170(4) 0.16378(11) -0.02959(17) 0.0198(7) Uani 1 1 d .
C12 C 0.0340(4) 0.17044(11) -0.10321(16) 0.0176(7) Uani 1 1 d .
C13 C 0.1643(4) 0.21515(11) -0.19119(17) 0.0184(7) Uani 1 1 d .
C14 C 0.2563(4) 0.25654(11) -0.21285(16) 0.0182(7) Uani 1 1 d .
C15 C 0.3316(4) 0.29224(11) -0.17490(18) 0.0220(7) Uani 1 1 d .
H15 H 0.3295 0.2927 -0.1256 0.026 Uiso 1 1 calc R
C16 C 0.4100(4) 0.32718(11) -0.21292(18) 0.0248(7) Uani 1 1 d .
H16 H 0.4634 0.3510 -0.1887 0.030 Uiso 1 1 calc R
C17 C 0.5562(5) 0.20710(13) -0.0667(2) 0.0472(12) Uani 1 1 d .
H17A H 0.6084 0.2284 -0.0987 0.071 Uiso 1 1 calc R
H17B H 0.6320 0.1967 -0.0315 0.071 Uiso 1 1 calc R
H17C H 0.4679 0.2228 -0.0438 0.071 Uiso 1 1 calc R
C18 C 0.4189(4) 0.13346(12) -0.06652(18) 0.0260(8) Uani 1 1 d .
C19 C 0.4221(4) 0.12853(14) 0.00567(19) 0.0322(9) Uani 1 1 d .
H19 H 0.4751 0.1508 0.0332 0.039 Uiso 1 1 calc R
C20 C 0.3468(5) 0.09043(14) 0.03831(19) 0.0343(9) Uani 1 1 d .
H20 H 0.3496 0.0874 0.0874 0.041 Uiso 1 1 calc R
C21 C 0.2689(4) 0.05755(13) -0.00164(18) 0.0303(8) Uani 1 1 d .
H21 H 0.2253 0.0311 0.0202 0.036 Uiso 1 1 calc R
C22 C 0.2534(4) 0.06313(12) -0.07611(17) 0.0231(7) Uani 1 1 d .
C23 C 0.3292(4) 0.10200(11) -0.10970(17) 0.0200(7) Uani 1 1 d .
C24 C 0.1693(4) 0.02729(11) -0.11518(17) 0.0226(7) Uani 1 1 d .
H24 H 0.1531 -0.0013 -0.0923 0.027 Uiso 1 1 calc R
C25 C 0.0393(4) -0.00851(10) -0.21243(17) 0.0187(7) Uani 1 1 d .
C26 C -0.0341(4) -0.04550(11) -0.17685(19) 0.0249(7) Uani 1 1 d .
H26 H -0.0352 -0.0457 -0.1276 0.030 Uiso 1 1 calc R
C27 C -0.1052(4) -0.08188(12) -0.21353(19) 0.0293(8) Uani 1 1 d .
H27 H -0.1533 -0.1065 -0.1889 0.035 Uiso 1 1 calc R
C28 C 0.7655(10) 0.2444(3) -0.2500 0.091(3) Uani 1 2 d SDU
H28A H 0.6736 0.2625 -0.2352 0.136 Uiso 0.50 1 calc PR
H28B H 0.7966 0.2538 -0.2969 0.136 Uiso 0.50 1 calc PR
H28C H 0.8532 0.2498 -0.2179 0.136 Uiso 0.50 1 calc PR
N1 N -0.1823(5) 0.08253(13) -0.2500 0.0191(8) Uani 1 2 d S
N2 N -0.2269(3) 0.07364(9) -0.12321(14) 0.0197(6) Uani 1 1 d .
N3 N -0.0332(3) 0.13617(9) -0.14540(14) 0.0189(6) Uani 1 1 d .
N4 N 0.1287(3) 0.20609(9) -0.12318(13) 0.0184(6) Uani 1 1 d .
N5 N 0.1147(4) 0.19064(13) -0.2500 0.0180(8) Uani 1 2 d S
N6 N 0.1140(3) 0.03092(9) -0.17916(13) 0.0172(6) Uani 1 1 d .
O1 O 0.4975(3) 0.16759(8) -0.10505(13) 0.0311(6) Uani 1 1 d .
O2 O 0.3208(3) 0.10986(7) -0.17814(11) 0.0207(5) Uani 1 1 d .
O3 O 0.7259(6) 0.19647(17) -0.2500 0.0694(14) Uani 1 2 d SDU
H3A H 0.7947 0.1733 -0.2500 0.104 Uiso 1 2 d SRD
Na1 Na 0.5099(3) 0.14947(8) -0.2500 0.0446(6) Uani 1 2 d S
Tb1 Tb 0.10318(3) 0.104459(7) -0.2500 0.01580(8) Uani 1 2 d S

loop_
_atom_site_aniso_label
_atom_site_aniso_U_11
_atom_site_aniso_U_22
_atom_site_aniso_U_33
_atom_site_aniso_U_23
_atom_site_aniso_U_13
_atom_site_aniso_U_12
C1 0.0187(18) 0.0213(18) 0.046(2) 0.0052(16) 0.0045(15) -0.0009(14)
C2 0.0207(17) 0.0206(18) 0.0317(19) 0.0025(15) 0.0042(15) 0.0016(14)
C3 0.0162(17) 0.0144(16) 0.0290(17) -0.0001(14) 0.0010(13) 0.0017(12)
C4 0.0169(16) 0.0152(16) 0.0247(17) 0.0003(13) -0.0001(13) 0.0024(13)
C5 0.0146(16) 0.0161(16) 0.0222(16) 0.0001(13) 0.0022(13) 0.0028(12)
C6 0.0217(17) 0.0172(16) 0.0205(16) -0.0004(13) 0.0013(14) 0.0050(13)
C7 0.0225(18) 0.0247(18) 0.0236(17) 0.0033(14) 0.0023(14) -0.0005(14)
C8 0.0301(19) 0.036(2) 0.0208(18) 0.0050(16) 0.0058(15) 0.0013(16)
C9 0.035(2) 0.035(2) 0.0188(17) -0.0023(15) -0.0008(15) -0.0020(16)
C10 0.0278(19) 0.0227(18) 0.0226(17) 0.0009(15) -0.0016(15) -0.0022(15)
C11 0.0209(17) 0.0185(17) 0.0200(17) 0.0013(14) 0.0016(14) 0.0048(13)
C12 0.0180(16) 0.0154(17) 0.0193(16) -0.0009(13) -0.0008(13) 0.0036(13)
C13 0.0215(16) 0.0136(16) 0.0201(16) -0.0020(13) 0.0006(13) 0.0037(13)
C14 0.0185(16) 0.0135(16) 0.0228(16) -0.0003(13) 0.0007(13) 0.0021(13)
C15 0.0259(17) 0.0175(17) 0.0227(17) -0.0037(14) -0.0014(14) -0.0004(14)
C16 0.0234(18) 0.0171(17) 0.0340(18) -0.0047(14) -0.0038(15) -0.0025(14)
C17 0.060(3) 0.024(2) 0.058(3) -0.009(2) -0.027(2) -0.0011(19)
C18 0.0217(18) 0.0260(19) 0.0302(19) -0.0053(15) -0.0053(15) 0.0042(14)
C19 0.033(2) 0.036(2) 0.0277(19) -0.0143(17) -0.0122(16) 0.0101(17)
C20 0.038(2) 0.048(2) 0.0174(17) -0.0030(17) -0.0052(16) 0.0091(18)
C21 0.033(2) 0.037(2) 0.0205(18) 0.0033(16) 0.0030(16) 0.0066(17)
C22 0.0249(18) 0.0273(19) 0.0169(16) -0.0009(14) 0.0004(14) 0.0048(14)
C23 0.0165(15) 0.0220(17) 0.0215(16) -0.0036(14) -0.0003(13) 0.0057(13)
C24 0.0258(18) 0.0208(18) 0.0213(17) 0.0038(14) 0.0054(14) 0.0026(14)
C25 0.0181(16) 0.0127(16) 0.0253(17) -0.0003(13) -0.0017(14) 0.0038(13)
C26 0.0273(18) 0.0207(18) 0.0268(18) 0.0045(15) 0.0021(15) -0.0005(15)
C27 0.0251(18) 0.0194(17) 0.043(2) 0.0040(16) 0.0011(16) -0.0019(15)
C28 0.071(4) 0.077(4) 0.124(5) 0.000 0.000 0.010(4)
N1 0.022(2) 0.0155(19) 0.020(2) 0.000 0.000 0.0022(16)
N2 0.0188(14) 0.0175(14) 0.0228(14) -0.0004(12) 0.0024(11) 0.0014(11)
N3 0.0216(14) 0.0153(14) 0.0198(14) 0.0013(11) 0.0018(11) 0.0001(11)
N4 0.0248(15) 0.0143(13) 0.0160(13) -0.0022(11) 0.0015(11) -0.0001(11)
N5 0.024(2) 0.0150(19) 0.0147(18) 0.000 0.000 -0.0013(16)
N6 0.0188(13) 0.0154(13) 0.0173(13) -0.0012(11) 0.0020(11) 0.0016(11)
O1 0.0309(14) 0.0250(13) 0.0372(15) -0.0069(11) -0.0067(12) -0.0060(10)
O2 0.0216(11) 0.0228(12) 0.0177(11) -0.0003(9) -0.0032(9) -0.0023(10)
O3 0.055(3) 0.058(3) 0.094(3) 0.000 0.000 0.009(2)
Na1 0.0482(14) 0.0488(14) 0.0369(12) 0.000 0.000 -0.0032(11)
Tb1 0.01994(12) 0.01276(12) 0.01471(11) 0.000 0.000 -0.00019(9)

loop_
_atom_type_symbol
_atom_type_description
_atom_type_scat_dispersion_real
_atom_type_scat_dispersion_imag
_atom_type_scat_source
C C 0.0033 0.0016 'International Tables Vol C Tables 4.2.6.8 and 6.1.1.4'
H H 0.0000 0.0000 'International Tables Vol C Tables 4.2.6.8 and 6.1.1.4'
N N 0.0061 0.0033 'International Tables Vol C Tables 4.2.6.8 and 6.1.1.4'
O O 0.0106 0.0060 'International Tables Vol C Tables 4.2.6.8 and 6.1.1.4'
Na Na 0.0362 0.0249 'International Tables Vol C Tables 4.2.6.8 and 6.1.1.4'
Tb Tb -0.1723 4.1537 'International Tables Vol C Tables 4.2.6.8 and 6.1.1.4'

loop_
_geom_angle_atom_site_label_1
_geom_angle_atom_site_label_2
_geom_angle_atom_site_label_3
_geom_angle
_geom_angle_site_symmetry_1
_geom_angle_site_symmetry_3
C2 C1 C1 121.2(2) . 6
C2 C1 H1 119.4 . .
C1 C1 H1 119.4 6 .
C1 C2 C3 117.9(3) . .
C1 C2 H2 121.1 . .
C3 C2 H2 121.1 . .
C2 C3 C3 120.9(2) . 6
C2 C3 C4 132.8(3) . .
C3 C3 C4 106.29(18) 6 .
N2 C4 N1 127.3(3) . .
N2 C4 C3 122.7(3) . .
N1 C4 C3 109.9(3) . .
N2 C5 N3 127.9(3) . .
N2 C5 C6 121.9(3) . .
N3 C5 C6 110.1(3) . .
C7 C6 C11 121.2(3) . .
C7 C6 C5 132.4(3) . .
C11 C6 C5 106.3(3) . .
C8 C7 C6 117.6(3) . .
C8 C7 H7 121.2 . .
C6 C7 H7 121.2 . .
C7 C8 C9 121.5(3) . .
C7 C8 H8 119.3 . .
C9 C8 H8 119.3 . .
C10 C9 C8 120.7(3) . .
C10 C9 H9 119.7 . .
C8 C9 H9 119.7 . .
C9 C10 C11 118.2(3) . .
C9 C10 H10 120.9 . .
C11 C10 H10 120.9 . .
C10 C11 C6 120.8(3) . .
C10 C11 C12 133.2(3) . .
C6 C11 C12 106.0(3) . .
N4 C12 N3 127.7(3) . .
N4 C12 C11 122.4(3) . .
N3 C12 C11 109.9(3) . .
N4 C13 N5 127.5(3) . .
N4 C13 C14 122.5(3) . .
N5 C13 C14 109.8(3) . .
C15 C14 C14 120.99(19) . 6
C15 C14 C13 132.8(3) . .
C14 C14 C13 106.24(17) 6 .
C16 C15 C14 117.9(3) . .
C16 C15 H15 121.1 . .
C14 C15 H15 121.1 . .
C15 C16 C16 121.14(19) . 6
C15 C16 H16 119.4 . .
C16 C16 H16 119.4 6 .
O1 C17 H17A 109.5 . .
O1 C17 H17B 109.5 . .
H17A C17 H17B 109.5 . .
O1 C17 H17C 109.5 . .
H17A C17 H17C 109.5 . .
H17B C17 H17C 109.5 . .
C19 C18 O1 126.0(3) . .
C19 C18 C23 121.1(3) . .
O1 C18 C23 112.9(3) . .
C18 C19 C20 120.7(3) . .
C18 C19 H19 119.7 . .
C20 C19 H19 119.7 . .
C21 C20 C19 120.1(3) . .
C21 C20 H20 120.0 . .
C19 C20 H20 120.0 . .
C20 C21 C22 120.9(4) . .
C20 C21 H21 119.6 . .
C22 C21 H21 119.6 . .
C21 C22 C23 119.2(3) . .
C21 C22 C24 118.1(3) . .
C23 C22 C24 122.5(3) . .
O2 C23 C18 119.0(3) . .
O2 C23 C22 123.2(3) . .
C18 C23 C22 117.8(3) . .
N6 C24 C22 126.4(3) . .
N6 C24 H24 116.8 . .
C22 C24 H24 116.8 . .
C26 C25 C25 118.9(2) . 6
C26 C25 N6 125.0(3) . .
C25 C25 N6 116.10(16) 6 .
C27 C26 C25 120.9(3) . .
C27 C26 H26 119.5 . .
C25 C26 H26 119.5 . .
C27 C27 C26 120.2(2) 6 .
C27 C27 H27 119.9 6 .
C26 C27 H27 119.9 . .
O3 C28 H28A 109.5 . .
O3 C28 H28B 109.5 . .
H28A C28 H28B 109.5 . .
O3 C28 H28C 109.5 . .
H28A C28 H28C 109.5 . .
H28B C28 H28C 109.5 . .
C4 N1 C4 107.5(4) 6 .
C4 N1 Tb1 120.8(2) 6 .
C4 N1 Tb1 120.8(2) . .
C4 N2 C5 122.8(3) . .
C5 N3 C12 107.6(3) . .
C5 N3 Tb1 122.01(19) . .
C12 N3 Tb1 122.7(2) . .
C12 N4 C13 123.0(3) . .
C13 N5 C13 107.8(4) 6 .
C13 N5 Tb1 121.24(19) 6 .
C13 N5 Tb1 121.24(19) . .
C24 N6 C25 120.1(3) . .
C24 N6 Tb1 125.5(2) . .
C25 N6 Tb1 114.16(18) . .
C18 O1 C17 116.8(3) . .
C18 O1 Na1 113.91(19) . .
C17 O1 Na1 129.3(2) . .
C23 O2 Tb1 128.3(2) . .
C23 O2 Na1 127.7(2) . .
Tb1 O2 Na1 102.64(9) . .
C28 O3 Na1 140.3(5) . .
C28 O3 H3A 125.5 . .
Na1 O3 H3A 94.2 . .
O3 Na1 O2 144.93(6) . .
O3 Na1 O2 144.93(6) . 6
O2 Na1 O2 70.12(12) . 6
O3 Na1 O1 85.35(7) . 6
O2 Na1 O1 128.89(11) . 6
O2 Na1 O1 59.98(7) 6 6
O3 Na1 O1 85.35(7) . .
O2 Na1 O1 59.98(7) . .
O2 Na1 O1 128.89(11) 6 .
O1 Na1 O1 158.23(14) 6 .
O3 Na1 Tb1 164.05(16) . .
O2 Na1 Tb1 37.72(6) . .
O2 Na1 Tb1 37.72(6) 6 .
O1 Na1 Tb1 91.78(7) 6 .
O1 Na1 Tb1 91.78(7) . .
O3 Na1 H3A 20.7 . .
O2 Na1 H3A 140.4 . .
O2 Na1 H3A 140.4 6 .
O1 Na1 H3A 89.1 6 .
O1 Na1 H3A 89.1 . .
Tb1 Na1 H3A 175.2 . .
O2 Tb1 O2 73.59(11) . 6
O2 Tb1 N3 145.79(8) . 6
O2 Tb1 N3 82.01(8) 6 6
O2 Tb1 N3 82.01(8) . .
O2 Tb1 N3 145.79(8) 6 .
N3 Tb1 N3 107.51(12) 6 .
O2 Tb1 N1 142.08(6) . .
O2 Tb1 N1 142.08(6) 6 .
N3 Tb1 N1 69.31(7) 6 .
N3 Tb1 N1 69.31(7) . .
O2 Tb1 N5 84.33(9) . .
O2 Tb1 N5 84.33(9) 6 .
N3 Tb1 N5 69.49(7) 6 .
N3 Tb1 N5 69.49(7) . .
N1 Tb1 N5 106.98(12) . .
O2 Tb1 N6 110.52(8) . 6
O2 Tb1 N6 72.90(8) 6 6
N3 Tb1 N6 83.87(8) 6 6
N3 Tb1 N6 139.56(8) . 6
N1 Tb1 N6 79.67(9) . 6
N5 Tb1 N6 147.15(6) . 6
O2 Tb1 N6 72.90(8) . .
O2 Tb1 N6 110.52(8) 6 .
N3 Tb1 N6 139.56(8) 6 .
N3 Tb1 N6 83.87(8) . .
N1 Tb1 N6 79.67(9) . .
N5 Tb1 N6 147.15(6) . .
N6 Tb1 N6 65.11(11) 6 .
O2 Tb1 Na1 39.64(6) . .
O2 Tb1 Na1 39.64(6) 6 .
N3 Tb1 Na1 107.56(6) 6 .
N3 Tb1 Na1 107.56(6) . .
N1 Tb1 Na1 173.98(9) . .
N5 Tb1 Na1 67.01(9) . .
N6 Tb1 Na1 105.35(7) 6 .
N6 Tb1 Na1 105.35(7) . .

loop_
_geom_bond_atom_site_label_1
_geom_bond_atom_site_label_2
_geom_bond_distance
_geom_bond_site_symmetry_2
C1 C2 1.379(5) .
C1 C1 1.405(7) 6
C1 H1 0.9300 .
C2 C3 1.389(4) .
C2 H2 0.9300 .
C3 C3 1.406(7) 6
C3 C4 1.457(4) .
C4 N2 1.337(4) .
C4 N1 1.379(4) .
C5 N2 1.342(4) .
C5 N3 1.367(4) .
C5 C6 1.461(4) .
C6 C7 1.388(4) .
C6 C11 1.400(5) .
C7 C8 1.384(5) .
C7 H7 0.9300 .
C8 C9 1.399(5) .
C8 H8 0.9300 .
C9 C10 1.385(5) .
C9 H9 0.9300 .
C10 C11 1.386(4) .
C10 H10 0.9300 .
C11 C12 1.465(4) .
C12 N4 1.337(4) .
C12 N3 1.376(4) .
C13 N4 1.342(4) .
C13 N5 1.374(4) .
C13 C14 1.462(4) .
C14 C15 1.391(4) .
C14 C14 1.402(6) 6
C15 C16 1.388(5) .
C15 H15 0.9300 .
C16 C16 1.399(7) 6
C16 H16 0.9300 .
C17 O1 1.423(4) .
C17 H17A 0.9600 .
C17 H17B 0.9600 .
C17 H17C 0.9600 .
C18 C19 1.370(5) .
C18 O1 1.377(4) .
C18 C23 1.421(5) .
C19 C20 1.395(6) .
C19 H19 0.9300 .
C20 C21 1.364(5) .
C20 H20 0.9300 .
C21 C22 1.420(5) .
C21 H21 0.9300 .
C22 C23 1.421(5) .
C22 C24 1.439(5) .
C23 O2 1.312(4) .
C24 N6 1.296(4) .
C24 H24 0.9300 .
C25 C26 1.389(4) .
C25 C25 1.418(6) 6
C25 N6 1.427(4) .
C26 C27 1.378(5) .
C26 H26 0.9300 .
C27 C27 1.376(7) 6
C27 H27 0.9300 .
C28 O3 1.403(9) .
C28 H28A 0.9600 .
C28 H28B 0.9600 .
C28 H28C 0.9600 .
N1 C4 1.379(4) 6
N1 Tb1 2.450(4) .
N3 Tb1 2.447(3) .
N5 C13 1.374(4) 6
N5 Tb1 2.453(4) .
N6 Tb1 2.484(2) .
O1 Na1 2.785(3) .
O2 Tb1 2.264(2) .
O2 Na1 2.360(3) .
O3 Na1 2.236(5) .
O3 H3A 0.8718 .
Na1 O2 2.360(3) 6
Na1 O1 2.785(3) 6
Na1 Tb1 3.611(2) .
Na1 H3A 2.4595 .
Tb1 O2 2.264(2) 6
Tb1 N3 2.447(3) 6
Tb1 N6 2.484(2) 6
